data_7229392
loop_
_publ_author_name
'Deng, Guo-Jun'
'Ni, Penghui'
'Li, Bin'
'Huang, Huawen'
'Xiao, Fuhong'

_publ_section_title
;
 Solvent-controlled highly regio-selective thieno[2,3-b]indole formation
 under metal-free conditions
;
_journal_name_full 'Green Chem.'
_journal_paper_doi 10.1039/C7GC02818K
_journal_year 2017
_chemical_formula_moiety 'C17 H12 I N S'
_chemical_formula_sum 'C17 H12 I N S'
_chemical_formula_weight 389.24
_space_group_crystal_system orthorhombic
_space_group_IT_number 61
_space_group_name_Hall '-P 2ac 2ab'
_space_group_name_H-M_alt 'P b c a'
_symmetry_space_group_name_Hall '-P 2ac 2ab'
_symmetry_space_group_name_H-M 'P b c a'
_atom_sites_solution_hydrogens geom
_atom_sites_solution_primary dual
_audit_creation_date 2017-04-05
_audit_creation_method
;
Olex2 1.2
(compiled 2017.03.02 svn.r3394 for OlexSys, GUI svn.r5335)
;
_audit_update_record
;
2017-04-05 deposited with the CCDC.
2017-10-20 downloaded from the CCDC.
;
_cell_angle_alpha 90
_cell_angle_beta 90
_cell_angle_gamma 90
_cell_formula_units_Z 8
_cell_length_a 6.2817(13)
_cell_length_b 19.730(4)
_cell_length_c 23.695(5)
_cell_measurement_reflns_used 8126
_cell_measurement_temperature 173(2)
_cell_measurement_theta_max 27.4733
_cell_measurement_theta_min 0.8594
_cell_volume 2936.7(11)
_computing_cell_refinement 'CrystalClear (Rigaku Inc., 2007)'
_computing_data_collection 'CrystalClear (Rigaku Inc., 2007)'
_computing_data_reduction 'CrystalClear (Rigaku Inc., 2007)'
_computing_molecular_graphics 'Olex2 (Dolomanov et al., 2009)'
_computing_publication_material 'CIFTAB (Sheldrick, 2013)'
_computing_structure_refinement 'ShelXL (Sheldrick, 2015)'
_computing_structure_solution 'ShelXT (Sheldrick, 2015)'
_diffrn_ambient_temperature 173(2)
_diffrn_measured_fraction_theta_full 0.994
_diffrn_measured_fraction_theta_max 0.990
_diffrn_measurement_device_type 'MM007-HF CCD(Saturn 724+)'
_diffrn_measurement_method '\w scans at fixed \c = 45\%'
_diffrn_radiation_monochromator Confocal
_diffrn_radiation_type MoK\a
_diffrn_radiation_wavelength 0.71073
_diffrn_reflns_av_R_equivalents 0.0426
_diffrn_reflns_av_unetI/netI 0.0342
_diffrn_reflns_Laue_measured_fraction_full 0.994
_diffrn_reflns_Laue_measured_fraction_max 0.990
_diffrn_reflns_limit_h_max 8
_diffrn_reflns_limit_h_min -8
_diffrn_reflns_limit_k_max 16
_diffrn_reflns_limit_k_min -24
_diffrn_reflns_limit_l_max 30
_diffrn_reflns_limit_l_min -30
_diffrn_reflns_number 12514
_diffrn_reflns_point_group_measured_fraction_full 0.994
_diffrn_reflns_point_group_measured_fraction_max 0.990
_diffrn_reflns_theta_full 25.242
_diffrn_reflns_theta_max 27.487
_diffrn_reflns_theta_min 2.064
_diffrn_source Confocal
_exptl_absorpt_coefficient_mu 2.311
_exptl_absorpt_correction_T_max 1.0000
_exptl_absorpt_correction_T_min 0.75948
_exptl_absorpt_correction_type multi-scan
_exptl_absorpt_process_details 'CrystalClear (Rigaku Inc., 2007)'
_exptl_crystal_colour Colorless
_exptl_crystal_density_diffrn 1.761
_exptl_crystal_description Plate
_exptl_crystal_F_000 1520
_exptl_crystal_size_max 0.254
_exptl_crystal_size_mid 0.113
_exptl_crystal_size_min 0.042
_refine_diff_density_max 0.483
_refine_diff_density_min -0.659
_refine_diff_density_rms 0.088
_refine_ls_extinction_method none
_refine_ls_goodness_of_fit_ref 1.162
_refine_ls_hydrogen_treatment constr
_refine_ls_matrix_type full
_refine_ls_number_parameters 182
_refine_ls_number_reflns 3329
_refine_ls_number_restraints 0
_refine_ls_restrained_S_all 1.162
_refine_ls_R_factor_all 0.0514
_refine_ls_R_factor_gt 0.0469
_refine_ls_shift/su_max 0.001
_refine_ls_shift/su_mean 0.000
_refine_ls_structure_factor_coef Fsqd
_refine_ls_weighting_details 'w=1/[\s^2^(Fo^2^)+(0.0240P)^2^+7.8220P] where P=(Fo^2^+2Fc^2^)/3'
_refine_ls_weighting_scheme calc
_refine_ls_wR_factor_gt 0.0900
_refine_ls_wR_factor_ref 0.0923
_reflns_Friedel_coverage 0.000
_reflns_number_gt 3150
_reflns_number_total 3329
_reflns_threshold_expression 'I > 2\s(I)'
_cod_data_source_file c7gc02818k2.cif
_cod_data_source_block mx5776
_cod_original_cell_volume 2936.7(10)
_cod_database_code 7229392
_shelx_shelxl_version_number 2016/6
_shelx_space_group_comment
;
The symmetry employed for this shelxl refinement is uniquely defined
by the following loop, which should always be used as a source of
symmetry information in preference to the above space-group names.
They are only intended as comments.
;
_olex2_refinement_description
;
1. Fixed Uiso
 At 1.2 times of:
  All C(H) groups
 At 1.5 times of:
  All C(H,H,H) groups
2.a Aromatic/amide H refined with riding coordinates:
 C2(H2), C3(H3), C5(H5), C6(H6), C8(H8), C13(H13), C14(H14), C15(H15), C16(H16)
2.b Idealised Me refined as rotating group:
 C17(H17A,H17B,H17C)
;
_olex2_submission_special_instructions 'No special instructions were received'

loop_
_space_group_symop_operation_xyz
'x, y, z'
'-x+1/2, -y, z+1/2'
'-x, y+1/2, -z+1/2'
'x+1/2, -y+1/2, -z'
'-x, -y, -z'
'x-1/2, y, -z-1/2'
'x, -y-1/2, z-1/2'
'-x-1/2, y-1/2, z'

loop_
_atom_site_label
_atom_site_type_symbol
_atom_site_fract_x
_atom_site_fract_y
_atom_site_fract_z
_atom_site_U_iso_or_equiv
_atom_site_adp_type
_atom_site_occupancy
_atom_site_site_symmetry_order
_atom_site_calc_flag
_atom_site_refinement_flags_posn
I1 I 0.96657(4) 0.17181(2) 0.31064(2) 0.03724(11) Uani 1 1 d .
S1 S 0.1249(2) 0.53392(5) 0.32790(5) 0.0354(2) Uani 1 1 d .
N1 N -0.1065(6) 0.48207(17) 0.42173(14) 0.0317(8) Uani 1 1 d .
C17 C -0.2754(8) 0.5320(2) 0.4271(2) 0.0422(11) Uani 1 1 d .
H17A H -0.246206 0.569703 0.402663 0.063 Uiso 1 1 calc GR
H17B H -0.282774 0.547473 0.465437 0.063 Uiso 1 1 calc GR
H17C H -0.408769 0.511808 0.416656 0.063 Uiso 1 1 calc GR
C1 C 0.7630(6) 0.2559(2) 0.31933(16) 0.0278(8) Uani 1 1 d .
C2 C 0.5572(6) 0.2449(2) 0.33853(16) 0.0284(8) Uani 1 1 d .
H2 H 0.509056 0.201108 0.345541 0.034 Uiso 1 1 calc R
C3 C 0.4245(6) 0.2999(2) 0.34712(16) 0.0273(8) Uani 1 1 d .
H3 H 0.286605 0.292633 0.360081 0.033 Uiso 1 1 calc R
C4 C 0.4924(6) 0.3660(2) 0.33682(16) 0.0261(8) Uani 1 1 d .
C5 C 0.6996(6) 0.3753(2) 0.31603(16) 0.0295(9) Uani 1 1 d .
H5 H 0.747459 0.418863 0.308195 0.035 Uiso 1 1 calc R
C6 C 0.8347(7) 0.3206(2) 0.30692(16) 0.0311(9) Uani 1 1 d .
H6 H 0.971038 0.327362 0.292720 0.037 Uiso 1 1 calc R
C7 C 0.3454(6) 0.4234(2) 0.34531(16) 0.0265(8) Uani 1 1 d .
C8 C 0.3320(7) 0.4790(2) 0.31107(17) 0.0340(9) Uani 1 1 d .
H8 H 0.425511 0.486829 0.281343 0.041 Uiso 1 1 calc R
C9 C 0.0527(7) 0.4811(2) 0.38250(16) 0.0293(8) Uani 1 1 d .
C10 C 0.1826(6) 0.42528(19) 0.38830(16) 0.0257(8) Uani 1 1 d .
C11 C 0.1014(6) 0.3892(2) 0.43665(16) 0.0271(8) Uani 1 1 d .
C12 C -0.0787(7) 0.4256(2) 0.45552(17) 0.0312(9) Uani 1 1 d .
C13 C -0.2011(7) 0.4045(2) 0.5016(2) 0.0405(11) Uani 1 1 d .
H13 H -0.322026 0.428244 0.512621 0.049 Uiso 1 1 calc R
C14 C -0.1362(8) 0.3470(2) 0.53021(19) 0.0408(11) Uani 1 1 d .
H14 H -0.214853 0.331703 0.560917 0.049 Uiso 1 1 calc R
C15 C 0.0461(8) 0.3117(2) 0.51356(19) 0.0396(11) Uani 1 1 d .
H15 H 0.089281 0.274085 0.534224 0.048 Uiso 1 1 calc R
C16 C 0.1633(7) 0.3314(2) 0.46724(17) 0.0318(9) Uani 1 1 d .
H16 H 0.282314 0.306629 0.456275 0.038 Uiso 1 1 calc R

loop_
_atom_site_aniso_label
_atom_site_aniso_U_11
_atom_site_aniso_U_22
_atom_site_aniso_U_33
_atom_site_aniso_U_23
_atom_site_aniso_U_13
_atom_site_aniso_U_12
I1 0.02784(15) 0.04065(19) 0.04323(18) 0.00227(13) 0.00305(12) 0.00424(12)
S1 0.0483(6) 0.0256(5) 0.0322(5) 0.0030(4) -0.0061(5) -0.0025(5)
N1 0.0329(18) 0.0291(18) 0.0331(18) -0.0032(15) -0.0017(15) 0.0040(15)
C17 0.043(3) 0.035(2) 0.049(3) -0.009(2) -0.003(2) 0.011(2)
C1 0.0246(18) 0.035(2) 0.0238(18) 0.0011(16) -0.0004(15) 0.0003(16)
C2 0.029(2) 0.029(2) 0.0278(19) -0.0029(16) 0.0039(16) -0.0060(17)
C3 0.0227(19) 0.034(2) 0.0255(19) -0.0054(16) 0.0049(15) -0.0062(16)
C4 0.029(2) 0.028(2) 0.0205(17) -0.0026(15) 0.0006(15) -0.0041(16)
C5 0.029(2) 0.036(2) 0.0229(19) 0.0020(16) -0.0017(16) -0.0116(17)
C6 0.0244(19) 0.042(2) 0.027(2) 0.0028(18) 0.0012(16) -0.0054(17)
C7 0.0295(19) 0.028(2) 0.0222(18) -0.0031(15) 0.0007(15) -0.0065(16)
C8 0.046(2) 0.031(2) 0.026(2) -0.0010(17) -0.0006(18) -0.0078(19)
C9 0.036(2) 0.026(2) 0.0260(19) -0.0030(16) -0.0037(16) 0.0003(17)
C10 0.0278(19) 0.0226(19) 0.0269(19) -0.0037(15) -0.0011(15) 0.0002(16)
C11 0.0303(19) 0.026(2) 0.0247(18) -0.0056(15) 0.0025(16) -0.0016(16)
C12 0.031(2) 0.034(2) 0.029(2) -0.0054(17) 0.0012(16) -0.0006(17)
C13 0.034(2) 0.045(3) 0.043(3) -0.007(2) 0.010(2) -0.001(2)
C14 0.047(3) 0.041(3) 0.034(2) 0.0001(19) 0.014(2) -0.008(2)
C15 0.054(3) 0.028(2) 0.036(2) 0.0057(18) 0.002(2) -0.004(2)
C16 0.035(2) 0.028(2) 0.032(2) -0.0012(17) 0.0048(17) 0.0013(18)

loop_
_atom_type_symbol
_atom_type_description
_atom_type_scat_dispersion_real
_atom_type_scat_dispersion_imag
_atom_type_scat_source
C C 0.0033 0.0016 'International Tables Vol C Tables 4.2.6.8 and 6.1.1.4'
H H 0.0000 0.0000 'International Tables Vol C Tables 4.2.6.8 and 6.1.1.4'
I I -0.4742 1.8119 'International Tables Vol C Tables 4.2.6.8 and 6.1.1.4'
N N 0.0061 0.0033 'International Tables Vol C Tables 4.2.6.8 and 6.1.1.4'
S S 0.1246 0.1234 'International Tables Vol C Tables 4.2.6.8 and 6.1.1.4'

loop_
_geom_angle_atom_site_label_1
_geom_angle_atom_site_label_2
_geom_angle_atom_site_label_3
_geom_angle
C9 S1 C8 89.6(2)
C9 N1 C17 127.1(4)
C9 N1 C12 106.9(3)
C12 N1 C17 126.0(4)
N1 C17 H17A 109.5
N1 C17 H17B 109.5
N1 C17 H17C 109.5
H17A C17 H17B 109.5
H17A C17 H17C 109.5
H17B C17 H17C 109.5
C2 C1 I1 118.3(3)
C6 C1 I1 120.5(3)
C6 C1 C2 121.1(4)
C1 C2 H2 120.4
C3 C2 C1 119.1(4)
C3 C2 H2 120.4
C2 C3 H3 119.2
C2 C3 C4 121.6(4)
C4 C3 H3 119.2
C3 C4 C5 117.8(4)
C3 C4 C7 120.2(3)
C5 C4 C7 121.9(4)
C4 C5 H5 119.3
C6 C5 C4 121.3(4)
C6 C5 H5 119.3
C1 C6 C5 119.0(4)
C1 C6 H6 120.5
C5 C6 H6 120.5
C8 C7 C4 125.0(4)
C8 C7 C10 110.7(4)
C10 C7 C4 124.0(4)
S1 C8 H8 122.9
C7 C8 S1 114.2(3)
C7 C8 H8 122.9
N1 C9 S1 134.1(3)
N1 C9 C10 112.2(4)
C10 C9 S1 113.7(3)
C9 C10 C7 111.7(4)
C9 C10 C11 105.3(3)
C11 C10 C7 143.0(4)
C12 C11 C10 106.6(3)
C16 C11 C10 135.4(4)
C16 C11 C12 118.0(4)
N1 C12 C11 109.1(4)
N1 C12 C13 128.5(4)
C13 C12 C11 122.4(4)
C12 C13 H13 121.2
C14 C13 C12 117.7(4)
C14 C13 H13 121.2
C13 C14 H14 119.6
C13 C14 C15 120.8(4)
C15 C14 H14 119.6
C14 C15 H15 119.2
C16 C15 C14 121.5(4)
C16 C15 H15 119.2
C11 C16 H16 120.3
C15 C16 C11 119.4(4)
C15 C16 H16 120.3

loop_
_geom_bond_atom_site_label_1
_geom_bond_atom_site_label_2
_geom_bond_distance
I1 C1 2.105(4)
S1 C8 1.739(5)
S1 C9 1.722(4)
N1 C17 1.453(5)
N1 C9 1.366(5)
N1 C12 1.384(5)
C17 H17A 0.9600
C17 H17B 0.9600
C17 H17C 0.9600
C1 C2 1.388(5)
C1 C6 1.386(6)
C2 H2 0.9300
C2 C3 1.384(6)
C3 H3 0.9300
C3 C4 1.394(6)
C4 C5 1.404(5)
C4 C7 1.475(6)
C5 H5 0.9300
C5 C6 1.389(6)
C6 H6 0.9300
C7 C8 1.368(6)
C7 C10 1.444(5)
C8 H8 0.9300
C9 C10 1.377(5)
C10 C11 1.442(5)
C11 C12 1.412(6)
C11 C16 1.407(6)
C12 C13 1.399(6)
C13 H13 0.9300
C13 C14 1.381(7)
C14 H14 0.9300
C14 C15 1.398(7)
C15 H15 0.9300
C15 C16 1.377(6)
C16 H16 0.9300
